data_7015365
loop_
_publ_author_name
'Zhou, Hong-Bo'
'Wang, Hui-Sheng'
'Chen, Ying'
'Xu, Yong-Lu'
'Song, Xiao-Jiao'
'Song, You'
'Zhang, Yi-Quan'
'You, Xiao-Zeng'

_publ_section_title
;
 Synthesis, structure, magnetic properties and DFT calculations of two
 hydroxo-bridged complexes based on Mn(III)(Schiff-Bases).
;
_journal_issue 22
_journal_name_full 'Dalton transactions (Cambridge, England : 2003)'
_journal_page_first 5999
_journal_page_last 6006
_journal_paper_doi 10.1039/c0dt01544j
_journal_volume 40
_journal_year 2011
_chemical_formula_sum 'C52 H64 Cl Cr Mn2 N6 O22'
_chemical_formula_weight 1322.42
_chemical_name_systematic
;
?
;
_space_group_IT_number 14
_symmetry_cell_setting monoclinic
_symmetry_space_group_name_Hall '-P 2yn'
_symmetry_space_group_name_H-M 'P 1 21/n 1'
_atom_sites_solution_hydrogens geom
_atom_sites_solution_primary direct
_atom_sites_solution_secondary difmap
_audit_creation_method SHELXL-97
_cell_angle_alpha 90.00
_cell_angle_beta 109.077(5)
_cell_angle_gamma 90.00
_cell_formula_units_Z 4
_cell_length_a 18.953(5)
_cell_length_b 13.837(3)
_cell_length_c 24.997(6)
_cell_measurement_temperature 293(2)
_cell_volume 6196(3)
_computing_structure_refinement 'SHELXL-97 (Sheldrick, 1997)'
_computing_structure_solution 'SHELXS-97 (Sheldrick, 1990)'
_diffrn_ambient_temperature 293(2)
_diffrn_measured_fraction_theta_full 0.987
_diffrn_measured_fraction_theta_max 0.987
_diffrn_radiation_monochromator graphite
_diffrn_radiation_source 'fine-focus sealed tube'
_diffrn_radiation_type MoK\a
_diffrn_radiation_wavelength 0.71073
_diffrn_reflns_av_R_equivalents 0.0471
_diffrn_reflns_av_sigmaI/netI 0.0638
_diffrn_reflns_limit_h_max 20
_diffrn_reflns_limit_h_min -23
_diffrn_reflns_limit_k_max 15
_diffrn_reflns_limit_k_min -17
_diffrn_reflns_limit_l_max 30
_diffrn_reflns_limit_l_min -29
_diffrn_reflns_number 32799
_diffrn_reflns_theta_full 26.00
_diffrn_reflns_theta_max 26.00
_diffrn_reflns_theta_min 1.72
_exptl_absorpt_coefficient_mu 0.695
_exptl_absorpt_correction_T_max 0.8565
_exptl_absorpt_correction_T_min 0.8454
_exptl_absorpt_correction_type multi-scan
_exptl_absorpt_process_details 'SADABS; Bruker, 2000'
_exptl_crystal_density_diffrn 1.418
_exptl_crystal_density_method 'not measured'
_exptl_crystal_F_000 2740
_exptl_crystal_size_max 0.25
_exptl_crystal_size_mid 0.24
_exptl_crystal_size_min 0.23
_refine_diff_density_max 0.593
_refine_diff_density_min -0.688
_refine_diff_density_rms 0.087
_refine_ls_extinction_method none
_refine_ls_goodness_of_fit_ref 1.050
_refine_ls_hydrogen_treatment constr
_refine_ls_matrix_type full
_refine_ls_number_parameters 761
_refine_ls_number_reflns 12004
_refine_ls_number_restraints 0
_refine_ls_restrained_S_all 1.050
_refine_ls_R_factor_all 0.0965
_refine_ls_R_factor_gt 0.0660
_refine_ls_shift/su_max 0.001
_refine_ls_shift/su_mean 0.000
_refine_ls_structure_factor_coef Fsqd
_refine_ls_weighting_details 'calc w=1/[\s^2^(Fo^2^)+(0.1000P)^2^+0.0000P] where P=(Fo^2^+2Fc^2^)/3'
_refine_ls_weighting_scheme calc
_refine_ls_wR_factor_gt 0.1676
_refine_ls_wR_factor_ref 0.1782
_reflns_number_gt 8043
_reflns_number_total 12004
_reflns_threshold_expression >2sigma(I)
_cod_data_source_file c0dt01544j.txt
_cod_data_source_block 1
_cod_depositor_comments
;
The following automatic conversions were performed:
'_symmetry_cell_setting' value 'Monoclinic' changed to 'monoclinic'
according to '/home/saulius/struct/CIF-dictionaries/cif_core.dic'
dictionary named 'cif_core.dic' version 2.4.1 from 2010-06-29.

Automatic conversion script
Id: cif_fix_enum 1555 2011-01-17 13:19:09Z saulius 
;
_cod_original_cell_volume 6195(3)
_cod_original_sg_symbol_H-M P2(1)/n
_cod_database_code 7015365

loop_
_symmetry_equiv_pos_as_xyz
'x, y, z'
'-x+1/2, y+1/2, -z+1/2'
'-x, -y, -z'
'x-1/2, -y-1/2, z-1/2'

loop_
_atom_site_label
_atom_site_type_symbol
_atom_site_fract_x
_atom_site_fract_y
_atom_site_fract_z
_atom_site_U_iso_or_equiv
_atom_site_adp_type
_atom_site_occupancy
_atom_site_symmetry_multiplicity
_atom_site_calc_flag
_atom_site_refinement_flags
_atom_site_disorder_assembly
_atom_site_disorder_group
C1 C 0.8571(3) -0.2974(3) 0.4905(2) 0.0599(12) Uani 1 1 d . . .
H62A H 0.8891 -0.3516 0.4916 0.090 Uiso 1 1 calc R . .
H62B H 0.8315 -0.2800 0.4518 0.090 Uiso 1 1 calc R . .
H62C H 0.8212 -0.3144 0.5085 0.090 Uiso 1 1 calc R . .
C2 C 0.9405(3) -0.2233(3) 0.5764(2) 0.0522(11) Uani 1 1 d . . .
C3 C 0.9437(3) -0.3072(4) 0.6079(2) 0.0623(12) Uani 1 1 d . . .
H50 H 0.9179 -0.3625 0.5913 0.075 Uiso 1 1 calc R . .
C4 C 0.9853(3) -0.3063(4) 0.6631(2) 0.0640(14) Uani 1 1 d . . .
H67 H 0.9886 -0.3625 0.6842 0.077 Uiso 1 1 calc R . .
C5 C 1.0223(3) -0.2266(4) 0.6888(2) 0.0647(13) Uani 1 1 d . . .
H66 H 1.0502 -0.2279 0.7271 0.078 Uiso 1 1 calc R . .
C6 C 1.0181(3) -0.1428(4) 0.6575(2) 0.0571(11) Uani 1 1 d . . .
C7 C 0.9750(2) -0.1370(3) 0.6010(2) 0.0504(10) Uani 1 1 d . . .
C8 C 1.0657(3) -0.0610(3) 0.6852(2) 0.0565(11) Uani 1 1 d . . .
H58 H 1.0997 -0.0701 0.7213 0.068 Uiso 1 1 calc R . .
C9 C 1.1176(3) 0.0954(4) 0.6925(2) 0.0690(14) Uani 1 1 d . . .
H65A H 1.1317 0.0847 0.7329 0.083 Uiso 1 1 calc R . .
H65B H 1.1620 0.0918 0.6814 0.083 Uiso 1 1 calc R . .
C10 C 1.0816(3) 0.1897(4) 0.67751(19) 0.0601(12) Uani 1 1 d . . .
H64A H 1.1199 0.2390 0.6851 0.072 Uiso 1 1 calc R . .
H64B H 1.0518 0.2024 0.7018 0.072 Uiso 1 1 calc R . .
C11 C 1.0117(3) 0.2753(4) 0.5883(2) 0.0567(11) Uani 1 1 d . . .
H42 H 1.0319 0.3319 0.6073 0.068 Uiso 1 1 calc R . .
C12 C 0.9639(3) 0.2875(4) 0.5336(2) 0.0594(12) Uani 1 1 d . . .
C13 C 0.9523(3) 0.3801(3) 0.5103(2) 0.0589(12) Uani 1 1 d . . .
H60 H 0.9777 0.4316 0.5321 0.071 Uiso 1 1 calc R . .
C14 C 0.9072(3) 0.3975(4) 0.4590(3) 0.0696(14) Uani 1 1 d . . .
H63 H 0.8994 0.4604 0.4452 0.084 Uiso 1 1 calc R . .
C15 C 0.8709(3) 0.3196(4) 0.4254(2) 0.0593(12) Uani 1 1 d . . .
H56 H 0.8397 0.3306 0.3885 0.071 Uiso 1 1 calc R . .
C16 C 0.8809(3) 0.2282(3) 0.44621(19) 0.0500(10) Uani 1 1 d . . .
C17 C 0.9286(2) 0.2069(3) 0.50186(19) 0.0482(10) Uani 1 1 d . . .
C18 C 0.7932(3) 0.1552(4) 0.3596(2) 0.0645(13) Uani 1 1 d . . .
H69A H 0.7554 0.2012 0.3598 0.097 Uiso 1 1 calc R . .
H69B H 0.7706 0.0934 0.3477 0.097 Uiso 1 1 calc R . .
H69C H 0.8181 0.1764 0.3338 0.097 Uiso 1 1 calc R . .
C19 C 0.8215(3) 0.4028(3) 0.6384(2) 0.0562(12) Uani 1 1 d . . .
H71 H 0.8371 0.4061 0.6777 0.067 Uiso 1 1 calc R . .
C20 C 0.8129(3) 0.4814(4) 0.6089(2) 0.0606(12) Uani 1 1 d . . .
H72 H 0.8276 0.5400 0.6274 0.073 Uiso 1 1 calc R . .
C21 C 0.7711(3) 0.3905(3) 0.5245(2) 0.0618(13) Uani 1 1 d . . .
H59 H 0.7557 0.3905 0.4851 0.074 Uiso 1 1 calc R . .
C22 C 0.7807(2) 0.3018(3) 0.55271(19) 0.0491(10) Uani 1 1 d . . .
C23 C 0.8070(2) 0.3100(3) 0.61069(19) 0.0468(10) Uani 1 1 d . . .
C24 C 0.7638(2) 0.2149(3) 0.51995(17) 0.0440(9) Uani 1 1 d . . .
H14 H 0.7466 0.2199 0.4807 0.053 Uiso 1 1 calc R . .
C25 C 0.7412(3) 0.0473(3) 0.50559(18) 0.0551(11) Uani 1 1 d . . .
H24A H 0.7465 0.0568 0.4686 0.066 Uiso 1 1 calc R . .
H24B H 0.6885 0.0395 0.5006 0.066 Uiso 1 1 calc R . .
C26 C 0.7833(3) -0.0416(3) 0.53292(19) 0.0553(11) Uani 1 1 d . . .
H23A H 0.7567 -0.0993 0.5152 0.066 Uiso 1 1 calc R . .
H23B H 0.8325 -0.0423 0.5289 0.066 Uiso 1 1 calc R . .
C27 C 0.7922(2) -0.1154(3) 0.62074(19) 0.0500(10) Uani 1 1 d . . .
H39 H 0.7885 -0.1729 0.6008 0.060 Uiso 1 1 calc R . .
C28 C 0.8004(2) -0.1229(3) 0.68078(18) 0.0513(10) Uani 1 1 d . . .
C29 C 0.7880(3) -0.2112(4) 0.7013(2) 0.0611(12) Uani 1 1 d . . .
H55 H 0.7807 -0.2650 0.6778 0.073 Uiso 1 1 calc R . .
C30 C 0.7859(3) -0.2226(4) 0.7562(2) 0.0703(15) Uani 1 1 d . . .
H51 H 0.7761 -0.2825 0.7692 0.084 Uiso 1 1 calc R . .
C31 C 0.7984(3) -0.1446(4) 0.7897(2) 0.0589(12) Uani 1 1 d . . .
H70 H 0.7957 -0.1501 0.8261 0.071 Uiso 1 1 calc R . .
C32 C 0.8154(3) -0.0560(3) 0.77141(19) 0.0555(11) Uani 1 1 d . . .
H34 H 0.8264 -0.0046 0.7968 0.067 Uiso 1 1 calc R . .
C33 C 0.8166(2) -0.0403(3) 0.71680(18) 0.0510(10) Uani 1 1 d . . .
C34 C 0.6352(3) -0.2451(3) 0.4381(2) 0.0621(12) Uani 1 1 d . . .
H54A H 0.6820 -0.2771 0.4557 0.093 Uiso 1 1 calc R . .
H54B H 0.6380 -0.2077 0.4065 0.093 Uiso 1 1 calc R . .
H54C H 0.5962 -0.2924 0.4251 0.093 Uiso 1 1 calc R . .
C35 C 0.6204(2) -0.2217(3) 0.52997(17) 0.0461(10) Uani 1 1 d . . .
C36 C 0.61299(18) -0.1511(2) 0.56880(15) 0.0326(7) Uani 1 1 d . . .
C37 C 0.6108(2) -0.1864(3) 0.62004(16) 0.0422(9) Uani 1 1 d . . .
C38 C 0.6179(3) -0.2829(3) 0.6334(2) 0.0570(12) Uani 1 1 d . . .
H46 H 0.6151 -0.3044 0.6679 0.068 Uiso 1 1 calc R . .
C39 C 0.6293(3) -0.3477(3) 0.5949(2) 0.0601(13) Uani 1 1 d . . .
H57 H 0.6365 -0.4127 0.6045 0.072 Uiso 1 1 calc R . .
C40 C 0.6300(3) -0.3180(3) 0.5430(2) 0.0587(12) Uani 1 1 d . . .
H35 H 0.6368 -0.3622 0.5171 0.070 Uiso 1 1 calc R . .
C41 C 0.6074(2) -0.1183(3) 0.66509(15) 0.0408(9) Uani 1 1 d . . .
H17 H 0.6088 -0.1450 0.6995 0.049 Uiso 1 1 calc R . .
C42 C 0.6047(3) 0.0339(3) 0.70851(16) 0.0504(10) Uani 1 1 d . . .
H28A H 0.6549 0.0580 0.7266 0.060 Uiso 1 1 calc R . .
H28B H 0.5901 -0.0031 0.7362 0.060 Uiso 1 1 calc R . .
C43 C 0.5513(3) 0.1183(3) 0.68760(18) 0.0513(10) Uani 1 1 d . . .
H52A H 0.5001 0.0977 0.6805 0.062 Uiso 1 1 calc R . .
H52B H 0.5627 0.1698 0.7155 0.062 Uiso 1 1 calc R . .
C44 C 0.5536(2) 0.2412(3) 0.62040(18) 0.0453(9) Uani 1 1 d . . .
H26 H 0.5414 0.2834 0.6450 0.054 Uiso 1 1 calc R . .
C45 C 0.5612(2) 0.2809(3) 0.57092(17) 0.0443(9) Uani 1 1 d . . .
C46 C 0.5627(3) 0.3827(3) 0.56460(19) 0.0551(11) Uani 1 1 d . . .
H33 H 0.5585 0.4226 0.5934 0.066 Uiso 1 1 calc R . .
C47 C 0.5701(3) 0.4226(3) 0.5171(2) 0.0609(12) Uani 1 1 d . . .
H43 H 0.5710 0.4896 0.5143 0.073 Uiso 1 1 calc R . .
C48 C 0.5765(3) 0.3667(3) 0.47216(19) 0.0530(11) Uani 1 1 d . . .
H44 H 0.5821 0.3958 0.4402 0.064 Uiso 1 1 calc R . .
C49 C 0.5743(2) 0.2676(3) 0.47641(17) 0.0446(9) Uani 1 1 d . . .
C50 C 0.5666(2) 0.2220(3) 0.52587(15) 0.0387(8) Uani 1 1 d . . .
C51 C 0.5831(3) 0.2449(4) 0.3841(2) 0.0617(13) Uani 1 1 d . . .
H53A H 0.5457 0.2941 0.3708 0.092 Uiso 1 1 calc R . .
H53B H 0.5748 0.1948 0.3561 0.092 Uiso 1 1 calc R . .
H53C H 0.6316 0.2726 0.3907 0.092 Uiso 1 1 calc R . .
C52 C 0.7838(3) 0.4801(3) 0.5532(2) 0.0558(11) Uani 1 1 d . . .
H61 H 0.7717 0.5376 0.5330 0.067 Uiso 1 1 calc R . .
Cl1 Cl 0.15986(8) 0.96353(10) 0.85747(6) 0.0680(3) Uani 1 1 d . A 1
Cr1 Cr 0.80535(3) 0.09564(5) 0.62485(3) 0.03856(17) Uani 1 1 d . . .
Mn1 Mn 0.59212(3) 0.04923(4) 0.59141(2) 0.03424(15) Uani 1 1 d . . .
Mn2 Mn 0.99064(4) 0.06722(5) 0.58949(3) 0.05024(19) Uani 1 1 d . . .
N1 N 1.0318(2) 0.1984(3) 0.61622(15) 0.0524(9) Uani 1 1 d . . .
N2 N 1.0625(2) 0.0234(3) 0.66166(16) 0.0538(9) Uani 1 1 d . . .
N3 N 0.7710(2) 0.1316(3) 0.54179(15) 0.0509(9) Uani 1 1 d . . .
N4 N 0.78958(18) -0.0385(2) 0.59360(14) 0.0414(8) Uani 1 1 d . . .
N5 N 0.56192(18) 0.1517(2) 0.63476(13) 0.0399(7) Uani 1 1 d . . .
N6 N 0.60299(19) -0.0278(2) 0.66077(12) 0.0403(7) Uani 1 1 d . . .
O1 O 0.90084(19) -0.2173(2) 0.51952(14) 0.0579(8) Uani 1 1 d . . .
O2 O 0.96824(17) -0.0611(2) 0.56686(13) 0.0516(7) Uani 1 1 d . . .
O3 O 0.93419(18) 0.1160(2) 0.51852(12) 0.0530(7) Uani 1 1 d . . .
O4 O 0.84623(18) 0.1472(2) 0.41526(13) 0.0583(8) Uani 1 1 d . . .
O5 O 1.09237(17) 0.0518(2) 0.55322(14) 0.0584(8) Uani 1 1 d . . .
H68A H 1.0898 -0.0074 0.5426 0.070 Uiso 1 1 d R . .
H68B H 1.1380 0.0680 0.5696 0.070 Uiso 1 1 d R . .
O6 O 0.91081(15) 0.0845(2) 0.62896(11) 0.0475(7) Uani 1 1 d . . .
H69 H 0.9320 0.0563 0.6623 0.057 Uiso 1 1 d R . .
O7 O 0.83323(17) 0.0453(2) 0.70204(11) 0.0495(7) Uani 1 1 d . . .
O8 O 0.81979(18) 0.2315(2) 0.64629(12) 0.0525(7) Uani 1 1 d . . .
O9 O 0.61920(18) -0.1825(2) 0.47816(12) 0.0502(7) Uani 1 1 d . . .
O10 O 0.57886(17) 0.2046(2) 0.43592(12) 0.0514(7) Uani 1 1 d . . .
O11 O 0.56512(16) 0.12574(19) 0.52597(10) 0.0438(6) Uani 1 1 d . . .
O12 O 0.60784(17) -0.05974(18) 0.55230(11) 0.0420(6) Uani 1 1 d . . .
O14 O 0.4559(6) 0.9281(7) 0.7471(5) 0.248(5) Uani 1 1 d . . .
H71A H 0.4436 0.9453 0.7749 0.297 Uiso 1 1 d R . .
H71B H 0.4854 0.8830 0.7620 0.297 Uiso 1 1 d R . .
O15 O 0.2472(8) 0.1071(8) 0.6126(4) 0.284(6) Uani 1 1 d . . .
H72A H 0.2465 0.0665 0.6357 0.341 Uiso 1 1 d R . .
H72B H 0.2303 0.1618 0.6195 0.341 Uiso 1 1 d R . .
O16 O 0.9488(5) 0.2718(7) 0.7396(4) 0.210(4) Uani 1 1 d . . .
H73A H 0.9089 0.2655 0.7116 0.251 Uiso 1 1 d R . .
H73B H 0.9543 0.2210 0.7596 0.251 Uiso 1 1 d R . .
O18 O 0.46165(16) 0.00371(19) 0.56572(11) 0.0462(7) Uani 1 1 d . . .
H75A H 0.4387 0.0446 0.5403 0.055 Uiso 1 1 d R . .
H75B H 0.4525 -0.0546 0.5539 0.055 Uiso 1 1 d R . .
O19 O 0.70043(15) 0.10320(19) 0.62314(11) 0.0433(6) Uani 1 1 d . . .
H76 H 0.7075 0.1472 0.6509 0.052 Uiso 1 1 d R . .
O20 O 0.1982(2) 0.9491(3) 0.91519(14) 0.0718(11) Uani 1 1 d . . .
O21 O 0.1727(2) 1.0546(2) 0.83881(15) 0.0644(9) Uani 1 1 d . . .
O22 O 0.0826(2) 0.9381(3) 0.84162(16) 0.0752(11) Uani 1 1 d . . .
O23 O 0.1934(2) 0.8884(3) 0.82937(16) 0.0778(11) Uani 1 1 d . . .
O25 O 0.3228(8) 0.0536(10) 0.7879(6) 0.305(7) Uani 1 1 d . . .
H25A H 0.3419 0.0999 0.7745 0.366 Uiso 1 1 d R . .
H25B H 0.2724 0.0677 0.7753 0.366 Uiso 1 1 d R . .

loop_
_atom_site_aniso_label
_atom_site_aniso_U_11
_atom_site_aniso_U_22
_atom_site_aniso_U_33
_atom_site_aniso_U_23
_atom_site_aniso_U_13
_atom_site_aniso_U_12
C1 0.061(3) 0.052(3) 0.079(3) 0.003(2) 0.040(3) -0.016(2)
C2 0.051(2) 0.051(2) 0.069(3) 0.011(2) 0.040(2) 0.016(2)
C3 0.060(3) 0.057(3) 0.078(3) 0.014(2) 0.034(3) 0.005(2)
C4 0.073(3) 0.057(3) 0.071(3) 0.024(2) 0.036(3) 0.028(3)
C5 0.067(3) 0.062(3) 0.063(3) 0.020(2) 0.019(2) 0.024(3)
C6 0.050(3) 0.068(3) 0.058(3) 0.022(2) 0.025(2) -0.002(2)
C7 0.042(2) 0.059(3) 0.061(3) 0.002(2) 0.032(2) 0.007(2)
C8 0.063(3) 0.063(3) 0.049(2) 0.009(2) 0.024(2) 0.004(2)
C9 0.055(3) 0.079(4) 0.064(3) -0.002(3) 0.006(2) -0.021(3)
C10 0.051(3) 0.074(3) 0.054(3) -0.016(2) 0.015(2) -0.028(2)
C11 0.057(3) 0.054(3) 0.065(3) -0.015(2) 0.028(2) -0.010(2)
C12 0.046(3) 0.065(3) 0.071(3) -0.003(2) 0.025(2) -0.010(2)
C13 0.061(3) 0.056(3) 0.075(3) -0.007(2) 0.044(3) -0.019(2)
C14 0.076(4) 0.057(3) 0.084(4) 0.020(3) 0.038(3) 0.002(3)
C15 0.063(3) 0.071(3) 0.062(3) 0.013(2) 0.045(2) 0.017(2)
C16 0.053(3) 0.054(2) 0.059(3) -0.003(2) 0.039(2) 0.006(2)
C17 0.040(2) 0.055(2) 0.060(3) -0.001(2) 0.030(2) -0.0060(19)
C18 0.060(3) 0.063(3) 0.058(3) 0.017(2) 0.004(2) 0.001(2)
C19 0.064(3) 0.052(3) 0.056(3) 0.002(2) 0.023(2) -0.029(2)
C20 0.054(3) 0.064(3) 0.064(3) 0.012(2) 0.020(2) -0.019(2)
C21 0.060(3) 0.062(3) 0.080(3) 0.022(2) 0.045(3) -0.004(2)
C22 0.043(2) 0.054(2) 0.057(3) 0.005(2) 0.026(2) 0.0016(19)
C23 0.041(2) 0.049(2) 0.060(3) -0.0043(19) 0.029(2) -0.0095(18)
C24 0.0269(19) 0.064(3) 0.041(2) 0.0045(19) 0.0110(16) -0.0030(17)
C25 0.061(3) 0.065(3) 0.036(2) -0.0088(19) 0.0108(19) -0.019(2)
C26 0.055(3) 0.066(3) 0.053(2) -0.023(2) 0.027(2) -0.023(2)
C27 0.045(2) 0.042(2) 0.060(3) -0.0049(19) 0.014(2) -0.0045(18)
C28 0.030(2) 0.061(3) 0.053(2) 0.012(2) -0.0008(17) -0.0002(18)
C29 0.063(3) 0.059(3) 0.051(3) 0.015(2) 0.004(2) 0.008(2)
C30 0.063(3) 0.070(3) 0.074(3) 0.033(3) 0.017(3) 0.021(3)
C31 0.054(3) 0.065(3) 0.055(3) 0.019(2) 0.014(2) 0.016(2)
C32 0.057(3) 0.064(3) 0.045(2) 0.013(2) 0.016(2) 0.008(2)
C33 0.040(2) 0.065(3) 0.041(2) 0.015(2) 0.0046(17) 0.014(2)
C34 0.076(3) 0.055(3) 0.065(3) -0.024(2) 0.036(3) -0.004(2)
C35 0.052(3) 0.0297(19) 0.048(2) -0.0003(16) 0.0038(19) -0.0064(17)
C36 0.0208(17) 0.0290(17) 0.046(2) -0.0022(14) 0.0087(14) -0.0014(12)
C37 0.039(2) 0.0359(19) 0.040(2) 0.0042(16) -0.0031(16) 0.0004(16)
C38 0.057(3) 0.035(2) 0.068(3) 0.016(2) 0.006(2) -0.0064(19)
C39 0.063(3) 0.029(2) 0.070(3) 0.022(2) -0.003(2) 0.0062(19)
C40 0.054(3) 0.038(2) 0.072(3) -0.003(2) 0.005(2) 0.0101(19)
C41 0.036(2) 0.046(2) 0.0327(18) 0.0139(16) 0.0011(15) -0.0067(16)
C42 0.058(3) 0.059(3) 0.0328(19) -0.0008(18) 0.0134(18) -0.001(2)
C43 0.060(3) 0.052(2) 0.053(2) -0.0102(19) 0.032(2) -0.006(2)
C44 0.040(2) 0.036(2) 0.053(2) -0.0124(17) 0.0055(18) 0.0018(16)
C45 0.044(2) 0.0290(18) 0.050(2) -0.0066(16) 0.0017(18) 0.0006(15)
C46 0.067(3) 0.029(2) 0.057(3) -0.0003(18) 0.003(2) 0.0081(18)
C47 0.066(3) 0.040(2) 0.066(3) 0.007(2) 0.007(2) 0.002(2)
C48 0.052(3) 0.041(2) 0.057(3) 0.0098(19) 0.006(2) -0.0158(19)
C49 0.040(2) 0.037(2) 0.048(2) 0.0071(17) 0.0011(18) -0.0025(16)
C50 0.036(2) 0.0332(18) 0.0350(19) 0.0060(15) -0.0042(15) 0.0015(15)
C51 0.073(3) 0.057(3) 0.060(3) 0.025(2) 0.030(2) 0.022(2)
C52 0.056(3) 0.048(2) 0.071(3) 0.015(2) 0.031(2) -0.004(2)
Cl1 0.0681(8) 0.0634(7) 0.0660(7) 0.0107(6) 0.0131(6) -0.0059(6)
Cr1 0.0377(3) 0.0427(3) 0.0367(3) -0.0061(3) 0.0141(3) -0.0062(3)
Mn1 0.0410(3) 0.0262(3) 0.0362(3) -0.0009(2) 0.0134(2) 0.0006(2)
Mn2 0.0435(4) 0.0610(4) 0.0513(4) -0.0103(3) 0.0223(3) -0.0086(3)
N1 0.060(2) 0.059(2) 0.049(2) -0.0175(18) 0.0326(18) -0.0169(19)
N2 0.046(2) 0.063(2) 0.056(2) -0.0037(18) 0.0206(17) -0.0068(18)
N3 0.052(2) 0.052(2) 0.0458(19) -0.0045(16) 0.0123(16) -0.0077(17)
N4 0.0382(18) 0.0386(17) 0.0498(19) -0.0134(15) 0.0177(15) -0.0086(13)
N5 0.0375(17) 0.0384(17) 0.0417(17) -0.0103(14) 0.0100(14) -0.0007(13)
N6 0.048(2) 0.0366(17) 0.0330(15) 0.0014(13) 0.0083(14) -0.0041(14)
O1 0.069(2) 0.0518(18) 0.065(2) -0.0081(15) 0.0377(17) -0.0060(15)
O2 0.0510(18) 0.0542(17) 0.0540(17) 0.0013(14) 0.0230(14) -0.0069(13)
O3 0.0583(19) 0.0527(18) 0.0534(17) -0.0011(14) 0.0256(15) -0.0004(14)
O4 0.0544(19) 0.073(2) 0.0497(17) 0.0099(15) 0.0202(14) 0.0073(16)
O5 0.0435(17) 0.069(2) 0.0651(19) -0.0296(16) 0.0212(15) -0.0189(15)
O6 0.0324(14) 0.0736(19) 0.0367(14) -0.0119(13) 0.0114(11) -0.0146(13)
O7 0.0466(17) 0.0655(19) 0.0359(14) 0.0035(13) 0.0128(12) -0.0083(14)
O8 0.064(2) 0.0464(17) 0.0465(16) -0.0138(13) 0.0173(14) -0.0179(14)
O9 0.0646(19) 0.0388(15) 0.0554(17) -0.0163(13) 0.0309(15) -0.0097(13)
O10 0.0565(19) 0.0516(17) 0.0504(16) 0.0097(13) 0.0231(14) -0.0053(14)
O11 0.0563(17) 0.0372(14) 0.0335(13) 0.0005(11) 0.0088(12) 0.0016(12)
O12 0.0588(18) 0.0293(13) 0.0419(14) -0.0014(10) 0.0219(13) -0.0015(11)
O14 0.208(11) 0.222(10) 0.282(12) 0.079(9) 0.038(9) 0.044(8)
O15 0.392(19) 0.228(12) 0.237(12) -0.050(9) 0.109(12) -0.086(12)
O16 0.233(10) 0.202(8) 0.171(7) -0.078(6) 0.036(7) 0.006(7)
O18 0.0510(17) 0.0344(14) 0.0445(14) -0.0058(11) 0.0036(12) -0.0055(12)
O19 0.0395(15) 0.0480(15) 0.0467(15) -0.0201(12) 0.0199(12) -0.0090(12)
O20 0.082(3) 0.074(2) 0.0582(19) 0.0221(16) 0.0222(18) -0.0398(19)
O21 0.065(2) 0.066(2) 0.070(2) 0.0273(17) 0.0333(18) -0.0072(16)
O22 0.064(2) 0.085(3) 0.076(2) 0.0331(19) 0.0221(18) -0.0136(19)
O23 0.073(2) 0.076(2) 0.073(2) -0.0139(19) 0.0082(19) 0.006(2)
O25 0.289(17) 0.331(17) 0.312(16) 0.045(13) 0.123(13) 0.063(12)

loop_
_atom_type_symbol
_atom_type_description
_atom_type_scat_dispersion_real
_atom_type_scat_dispersion_imag
_atom_type_scat_source
C C 0.0033 0.0016 'International Tables Vol C Tables 4.2.6.8 and 6.1.1.4'
H H 0.0000 0.0000 'International Tables Vol C Tables 4.2.6.8 and 6.1.1.4'
N N 0.0061 0.0033 'International Tables Vol C Tables 4.2.6.8 and 6.1.1.4'
O O 0.0106 0.0060 'International Tables Vol C Tables 4.2.6.8 and 6.1.1.4'
Cl Cl 0.1484 0.1585 'International Tables Vol C Tables 4.2.6.8 and 6.1.1.4'
Cr Cr 0.3209 0.6236 'International Tables Vol C Tables 4.2.6.8 and 6.1.1.4'
Mn Mn 0.3368 0.7283 'International Tables Vol C Tables 4.2.6.8 and 6.1.1.4'

loop_
_geom_angle_atom_site_label_1
_geom_angle_atom_site_label_2
_geom_angle_atom_site_label_3
_geom_angle
_geom_angle_site_symmetry_1
_geom_angle_site_symmetry_3
_geom_angle_publ_flag
O1 C1 H62A 109.5 . . ?
O1 C1 H62B 109.5 . . ?
H62A C1 H62B 109.5 . . ?
O1 C1 H62C 109.5 . . ?
H62A C1 H62C 109.5 . . ?
H62B C1 H62C 109.5 . . ?
O1 C2 C3 122.9(5) . . ?
O1 C2 C7 114.8(4) . . ?
C3 C2 C7 122.3(5) . . ?
C4 C3 C2 118.3(5) . . ?
C4 C3 H50 120.8 . . ?
C2 C3 H50 120.8 . . ?
C3 C4 C5 122.3(5) . . ?
C3 C4 H67 118.9 . . ?
C5 C4 H67 118.9 . . ?
C4 C5 C6 119.2(5) . . ?
C4 C5 H66 120.4 . . ?
C6 C5 H66 120.4 . . ?
C7 C6 C5 122.1(5) . . ?
C7 C6 C8 120.2(4) . . ?
C5 C6 C8 117.6(4) . . ?
O2 C7 C6 126.9(4) . . ?
O2 C7 C2 117.2(4) . . ?
C6 C7 C2 115.6(4) . . ?
N2 C8 C6 123.1(4) . . ?
N2 C8 H58 118.4 . . ?
C6 C8 H58 118.4 . . ?
C10 C9 N2 106.2(4) . . ?
C10 C9 H65A 110.5 . . ?
N2 C9 H65A 110.5 . . ?
C10 C9 H65B 110.5 . . ?
N2 C9 H65B 110.5 . . ?
H65A C9 H65B 108.7 . . ?
C9 C10 N1 114.4(4) . . ?
C9 C10 H64A 108.7 . . ?
N1 C10 H64A 108.7 . . ?
C9 C10 H64B 108.7 . . ?
N1 C10 H64B 108.7 . . ?
H64A C10 H64B 107.6 . . ?
N1 C11 C12 129.2(4) . . ?
N1 C11 H42 115.4 . . ?
C12 C11 H42 115.4 . . ?
C11 C12 C13 119.2(5) . . ?
C11 C12 C17 119.9(5) . . ?
C13 C12 C17 120.9(5) . . ?
C14 C13 C12 122.8(5) . . ?
C14 C13 H60 118.6 . . ?
C12 C13 H60 118.6 . . ?
C13 C14 C15 118.8(5) . . ?
C13 C14 H63 120.6 . . ?
C15 C14 H63 120.6 . . ?
C16 C15 C14 120.4(5) . . ?
C16 C15 H56 119.8 . . ?
C14 C15 H56 119.8 . . ?
C15 C16 O4 123.6(4) . . ?
C15 C16 C17 122.3(4) . . ?
O4 C16 C17 114.1(4) . . ?
O3 C17 C12 127.3(4) . . ?
O3 C17 C16 117.9(4) . . ?
C12 C17 C16 114.8(4) . . ?
O4 C18 H69A 109.5 . . ?
O4 C18 H69B 109.5 . . ?
H69A C18 H69B 109.5 . . ?
O4 C18 H69C 109.5 . . ?
H69A C18 H69C 109.5 . . ?
H69B C18 H69C 109.5 . . ?
C20 C19 C23 120.4(5) . . ?
C20 C19 H71 119.8 . . ?
C23 C19 H71 119.8 . . ?
C19 C20 C52 121.4(5) . . ?
C19 C20 H72 119.3 . . ?
C52 C20 H72 119.3 . . ?
C22 C21 C52 122.7(5) . . ?
C22 C21 H59 118.6 . . ?
C52 C21 H59 118.6 . . ?
C23 C22 C21 113.8(4) . . ?
C23 C22 C24 127.5(4) . . ?
C21 C22 C24 118.7(4) . . ?
O8 C23 C22 122.9(4) . . ?
O8 C23 C19 115.2(4) . . ?
C22 C23 C19 121.8(4) . . ?
N3 C24 C22 123.2(4) . . ?
N3 C24 H14 118.4 . . ?
C22 C24 H14 118.4 . . ?
N3 C25 C26 109.2(4) . . ?
N3 C25 H24A 109.8 . . ?
C26 C25 H24A 109.8 . . ?
N3 C25 H24B 109.8 . . ?
C26 C25 H24B 109.8 . . ?
H24A C25 H24B 108.3 . . ?
N4 C26 C25 107.1(4) . . ?
N4 C26 H23A 110.3 . . ?
C25 C26 H23A 110.3 . . ?
N4 C26 H23B 110.3 . . ?
C25 C26 H23B 110.3 . . ?
H23A C26 H23B 108.5 . . ?
N4 C27 C28 126.1(4) . . ?
N4 C27 H39 117.0 . . ?
C28 C27 H39 117.0 . . ?
C29 C28 C33 120.3(4) . . ?
C29 C28 C27 118.2(4) . . ?
C33 C28 C27 121.3(4) . . ?
C28 C29 C30 122.1(5) . . ?
C28 C29 H55 118.9 . . ?
C30 C29 H55 118.9 . . ?
C31 C30 C29 117.9(5) . . ?
C31 C30 H51 121.1 . . ?
C29 C30 H51 121.1 . . ?
C30 C31 C32 121.4(5) . . ?
C30 C31 H70 119.3 . . ?
C32 C31 H70 119.3 . . ?
C31 C32 C33 122.9(5) . . ?
C31 C32 H34 118.5 . . ?
C33 C32 H34 118.5 . . ?
O7 C33 C32 120.1(4) . . ?
O7 C33 C28 124.7(4) . . ?
C32 C33 C28 115.2(4) . . ?
O9 C34 H54A 109.5 . . ?
O9 C34 H54B 109.5 . . ?
H54A C34 H54B 109.5 . . ?
O9 C34 H54C 109.5 . . ?
H54A C34 H54C 109.5 . . ?
H54B C34 H54C 109.5 . . ?
C40 C35 O9 124.0(4) . . ?
C40 C35 C36 122.9(4) . . ?
O9 C35 C36 113.1(3) . . ?
O12 C36 C37 127.1(3) . . ?
O12 C36 C35 117.3(3) . . ?
C37 C36 C35 115.5(3) . . ?
C38 C37 C36 122.5(4) . . ?
C38 C37 C41 117.2(4) . . ?
C36 C37 C41 120.0(3) . . ?
C37 C38 C39 119.1(4) . . ?
C37 C38 H46 120.4 . . ?
C39 C38 H46 120.4 . . ?
C40 C39 C38 121.2(4) . . ?
C40 C39 H57 119.4 . . ?
C38 C39 H57 119.4 . . ?
C39 C40 C35 118.5(4) . . ?
C39 C40 H35 120.7 . . ?
C35 C40 H35 120.7 . . ?
N6 C41 C37 125.8(3) . . ?
N6 C41 H17 117.1 . . ?
C37 C41 H17 117.1 . . ?
N6 C42 C43 109.5(3) . . ?
N6 C42 H28A 109.8 . . ?
C43 C42 H28A 109.8 . . ?
N6 C42 H28B 109.8 . . ?
C43 C42 H28B 109.8 . . ?
H28A C42 H28B 108.2 . . ?
N5 C43 C42 106.2(3) . . ?
N5 C43 H52A 110.5 . . ?
C42 C43 H52A 110.5 . . ?
N5 C43 H52B 110.5 . . ?
C42 C43 H52B 110.5 . . ?
H52A C43 H52B 108.7 . . ?
N5 C44 C45 125.8(4) . . ?
N5 C44 H26 117.1 . . ?
C45 C44 H26 117.1 . . ?
C44 C45 C46 119.9(4) . . ?
C44 C45 C50 122.0(3) . . ?
C46 C45 C50 118.1(4) . . ?
C47 C46 C45 120.8(4) . . ?
C47 C46 H33 119.6 . . ?
C45 C46 H33 119.6 . . ?
C46 C47 C48 122.5(4) . . ?
C46 C47 H43 118.8 . . ?
C48 C47 H43 118.8 . . ?
C49 C48 C47 118.4(4) . . ?
C49 C48 H44 120.8 . . ?
C47 C48 H44 120.8 . . ?
O10 C49 C48 124.7(4) . . ?
O10 C49 C50 114.1(3) . . ?
C48 C49 C50 121.2(4) . . ?
O11 C50 C45 124.4(3) . . ?
O11 C50 C49 116.6(3) . . ?
C45 C50 C49 119.0(3) . . ?
O10 C51 H53A 109.5 . . ?
O10 C51 H53B 109.5 . . ?
H53A C51 H53B 109.5 . . ?
O10 C51 H53C 109.5 . . ?
H53A C51 H53C 109.5 . . ?
H53B C51 H53C 109.5 . . ?
C20 C52 C21 119.4(4) . . ?
C20 C52 H61 120.3 . . ?
C21 C52 H61 120.3 . . ?
O21 Cl1 O20 112.6(2) . . ?
O21 Cl1 O22 113.9(2) . . ?
O20 Cl1 O22 112.9(2) . . ?
O21 Cl1 O23 108.8(2) . . ?
O20 Cl1 O23 103.1(2) . . ?
O22 Cl1 O23 104.5(3) . . ?
O8 Cr1 O7 95.97(13) . . ?
O8 Cr1 O6 90.70(13) . . ?
O7 Cr1 O6 88.76(12) . . ?
O8 Cr1 O19 90.27(13) . . ?
O7 Cr1 O19 89.18(12) . . ?
O6 Cr1 O19 177.80(13) . . ?
O8 Cr1 N4 173.20(13) . . ?
O7 Cr1 N4 90.71(14) . . ?
O6 Cr1 N4 88.13(13) . . ?
O19 Cr1 N4 91.14(12) . . ?
O8 Cr1 N3 90.80(14) . . ?
O7 Cr1 N3 172.98(14) . . ?
O6 Cr1 N3 93.05(14) . . ?
O19 Cr1 N3 88.91(14) . . ?
N4 Cr1 N3 82.58(14) . . ?
O12 Mn1 O11 92.51(11) . . ?
O12 Mn1 N5 170.46(13) . . ?
O11 Mn1 N5 91.60(13) . . ?
O12 Mn1 N6 91.99(12) . . ?
O11 Mn1 N6 170.15(14) . . ?
N5 Mn1 N6 82.68(14) . . ?
O12 Mn1 O19 100.51(12) . . ?
O11 Mn1 O19 94.81(12) . . ?
N5 Mn1 O19 87.72(12) . . ?
N6 Mn1 O19 92.97(12) . . ?
O12 Mn1 O18 88.57(11) . . ?
O11 Mn1 O18 87.23(11) . . ?
N5 Mn1 O18 83.03(12) . . ?
N6 Mn1 O18 84.13(12) . . ?
O19 Mn1 O18 170.59(10) . . ?
O2 Mn2 O3 93.04(14) . . ?
O2 Mn2 N2 90.30(15) . . ?
O3 Mn2 N2 171.74(15) . . ?
O2 Mn2 N1 170.78(16) . . ?
O3 Mn2 N1 91.65(15) . . ?
N2 Mn2 N1 84.04(17) . . ?
O2 Mn2 O6 97.17(13) . . ?
O3 Mn2 O6 97.44(13) . . ?
N2 Mn2 O6 89.63(14) . . ?
N1 Mn2 O6 90.09(13) . . ?
O2 Mn2 O5 86.11(12) . . ?
O3 Mn2 O5 87.41(13) . . ?
N2 Mn2 O5 85.29(14) . . ?
N1 Mn2 O5 86.17(13) . . ?
O6 Mn2 O5 173.97(11) . . ?
C11 N1 C10 126.9(4) . . ?
C11 N1 Mn2 124.5(3) . . ?
C10 N1 Mn2 108.1(3) . . ?
C8 N2 C9 116.9(4) . . ?
C8 N2 Mn2 127.4(3) . . ?
C9 N2 Mn2 115.6(3) . . ?
C24 N3 C25 119.5(4) . . ?
C24 N3 Cr1 128.4(3) . . ?
C25 N3 Cr1 111.4(3) . . ?
C27 N4 C26 120.3(4) . . ?
C27 N4 Cr1 127.0(3) . . ?
C26 N4 Cr1 112.2(3) . . ?
C44 N5 C43 120.8(3) . . ?
C44 N5 Mn1 124.7(3) . . ?
C43 N5 Mn1 114.5(2) . . ?
C41 N6 C42 122.0(3) . . ?
C41 N6 Mn1 126.4(3) . . ?
C42 N6 Mn1 111.6(3) . . ?
C2 O1 C1 120.4(4) . . ?
C7 O2 Mn2 126.1(3) . . ?
C17 O3 Mn2 127.3(3) . . ?
C16 O4 C18 122.0(4) . . ?
Mn2 O5 H68A 103.3 . . ?
Mn2 O5 H68B 127.5 . . ?
H68A O5 H68B 110.1 . . ?
Cr1 O6 Mn2 150.31(15) . . ?
Cr1 O6 H69 102.8 . . ?
Mn2 O6 H69 102.7 . . ?
C33 O7 Cr1 126.0(3) . . ?
C23 O8 Cr1 127.2(3) . . ?
C35 O9 C34 118.2(3) . . ?
C49 O10 C51 117.3(3) . . ?
C50 O11 Mn1 124.5(2) . . ?
C36 O12 Mn1 127.9(2) . . ?
H71A O14 H71B 99.7 . . ?
H72A O15 H72B 111.9 . . ?
H73A O16 H73B 107.7 . . ?
Mn1 O18 H75A 104.6 . . ?
Mn1 O18 H75B 114.1 . . ?
H75A O18 H75B 111.7 . . ?
Cr1 O19 Mn1 148.03(14) . . ?
Cr1 O19 H76 97.2 . . ?
Mn1 O19 H76 114.5 . . ?
H25A O25 H25B 103.3 . . ?

loop_
_geom_bond_atom_site_label_1
_geom_bond_atom_site_label_2
_geom_bond_distance
_geom_bond_site_symmetry_2
_geom_bond_publ_flag
C1 O1 1.432(5) . ?
C1 H62A 0.9600 . ?
C1 H62B 0.9600 . ?
C1 H62C 0.9600 . ?
C2 O1 1.377(6) . ?
C2 C3 1.393(6) . ?
C2 C7 1.403(7) . ?
C3 C4 1.346(7) . ?
C3 H50 0.9300 . ?
C4 C5 1.352(8) . ?
C4 H67 0.9300 . ?
C5 C6 1.387(7) . ?
C5 H66 0.9300 . ?
C6 C7 1.383(6) . ?
C6 C8 1.472(7) . ?
C7 O2 1.333(5) . ?
C8 N2 1.300(6) . ?
C8 H58 0.9300 . ?
C9 C10 1.463(7) . ?
C9 N2 1.467(6) . ?
C9 H65A 0.9700 . ?
C9 H65B 0.9700 . ?
C10 N1 1.519(6) . ?
C10 H64A 0.9700 . ?
C10 H64B 0.9700 . ?
C11 N1 1.261(6) . ?
C11 C12 1.382(7) . ?
C11 H42 0.9300 . ?
C12 C13 1.394(7) . ?
C12 C17 1.405(6) . ?
C13 C14 1.309(7) . ?
C13 H60 0.9300 . ?
C14 C15 1.402(8) . ?
C14 H63 0.9300 . ?
C15 C16 1.356(6) . ?
C15 H56 0.9300 . ?
C16 O4 1.398(6) . ?
C16 C17 1.421(6) . ?
C17 O3 1.317(5) . ?
C18 O4 1.430(5) . ?
C18 H69A 0.9600 . ?
C18 H69B 0.9600 . ?
C18 H69C 0.9600 . ?
C19 C20 1.294(7) . ?
C19 C23 1.442(6) . ?
C19 H71 0.9300 . ?
C20 C52 1.320(7) . ?
C20 H72 0.9300 . ?
C21 C22 1.397(6) . ?
C21 C52 1.414(7) . ?
C21 H59 0.9300 . ?
C22 C23 1.375(6) . ?
C22 C24 1.432(6) . ?
C23 O8 1.374(5) . ?
C24 N3 1.263(5) . ?
C24 H14 0.9300 . ?
C25 N3 1.472(5) . ?
C25 C26 1.503(7) . ?
C25 H24A 0.9700 . ?
C25 H24B 0.9700 . ?
C26 N4 1.483(5) . ?
C26 H23A 0.9700 . ?
C26 H23B 0.9700 . ?
C27 N4 1.254(5) . ?
C27 C28 1.461(6) . ?
C27 H39 0.9300 . ?
C28 C29 1.374(7) . ?
C28 C33 1.425(7) . ?
C29 C30 1.395(7) . ?
C29 H55 0.9300 . ?
C30 C31 1.339(8) . ?
C30 H51 0.9300 . ?
C31 C32 1.382(7) . ?
C31 H70 0.9300 . ?
C32 C33 1.390(6) . ?
C32 H34 0.9300 . ?
C33 O7 1.310(5) . ?
C34 O9 1.429(5) . ?
C34 H54A 0.9600 . ?
C34 H54B 0.9600 . ?
C34 H54C 0.9600 . ?
C35 C40 1.369(6) . ?
C35 O9 1.397(5) . ?
C35 C36 1.416(6) . ?
C36 O12 1.324(4) . ?
C36 C37 1.384(6) . ?
C37 C38 1.372(6) . ?
C37 C41 1.485(6) . ?
C38 C39 1.383(7) . ?
C38 H46 0.9300 . ?
C39 C40 1.363(7) . ?
C39 H57 0.9300 . ?
C40 H35 0.9300 . ?
C41 N6 1.258(5) . ?
C41 H17 0.9300 . ?
C42 N6 1.459(5) . ?
C42 C43 1.521(6) . ?
C42 H28A 0.9700 . ?
C42 H28B 0.9700 . ?
C43 N5 1.474(5) . ?
C43 H52A 0.9700 . ?
C43 H52B 0.9700 . ?
C44 N5 1.285(5) . ?
C44 C45 1.403(6) . ?
C44 H26 0.9300 . ?
C45 C46 1.420(5) . ?
C45 C50 1.420(6) . ?
C46 C47 1.358(7) . ?
C46 H33 0.9300 . ?
C47 C48 1.401(7) . ?
C47 H43 0.9300 . ?
C48 C49 1.377(6) . ?
C48 H44 0.9300 . ?
C49 O10 1.360(5) . ?
C49 C50 1.437(6) . ?
C50 O11 1.333(4) . ?
C51 O10 1.437(5) . ?
C51 H53A 0.9600 . ?
C51 H53B 0.9600 . ?
C51 H53C 0.9600 . ?
C52 H61 0.9300 . ?
Cl1 O21 1.393(3) . ?
Cl1 O20 1.401(3) . ?
Cl1 O22 1.430(4) . ?
Cl1 O23 1.506(4) . ?
Cr1 O8 1.950(3) . ?
Cr1 O7 1.955(3) . ?
Cr1 O6 1.974(3) . ?
Cr1 O19 1.978(3) . ?
Cr1 N4 1.998(3) . ?
Cr1 N3 2.024(4) . ?
Mn1 O12 1.873(3) . ?
Mn1 O11 1.874(3) . ?
Mn1 N5 1.979(3) . ?
Mn1 N6 1.988(3) . ?
Mn1 O19 2.082(3) . ?
Mn1 O18 2.426(3) . ?
Mn2 O2 1.870(3) . ?
Mn2 O3 1.873(3) . ?
Mn2 N2 1.968(4) . ?
Mn2 N1 2.002(4) . ?
Mn2 O6 2.073(3) . ?
Mn2 O5 2.393(3) . ?
O5 H68A 0.8571 . ?
O5 H68B 0.8568 . ?
O6 H69 0.8895 . ?
O14 H71A 0.8368 . ?
O14 H71B 0.8399 . ?
O15 H72A 0.8087 . ?
O15 H72B 0.8614 . ?
O16 H73A 0.8501 . ?
O16 H73B 0.8499 . ?
O18 H75A 0.8563 . ?
O18 H75B 0.8569 . ?
O19 H76 0.9002 . ?
O25 H25A 0.8561 . ?
O25 H25B 0.9238 . ?

loop_
_geom_torsion_atom_site_label_1
_geom_torsion_atom_site_label_2
_geom_torsion_atom_site_label_3
_geom_torsion_atom_site_label_4
_geom_torsion
_geom_torsion_site_symmetry_1
_geom_torsion_site_symmetry_2
_geom_torsion_site_symmetry_3
_geom_torsion_site_symmetry_4
_geom_torsion_publ_flag
O1 C2 C3 C4 178.6(4) . . . . ?
C7 C2 C3 C4 -4.0(7) . . . . ?
C2 C3 C4 C5 1.4(8) . . . . ?
C3 C4 C5 C6 -0.6(8) . . . . ?
C4 C5 C6 C7 2.3(8) . . . . ?
C4 C5 C6 C8 -173.3(5) . . . . ?
C5 C6 C7 O2 -178.5(4) . . . . ?
C8 C6 C7 O2 -3.0(7) . . . . ?
C5 C6 C7 C2 -4.7(7) . . . . ?
C8 C6 C7 C2 170.8(4) . . . . ?
O1 C2 C7 O2 -2.4(5) . . . . ?
C3 C2 C7 O2 -180.0(4) . . . . ?
O1 C2 C7 C6 -176.9(4) . . . . ?
C3 C2 C7 C6 5.5(6) . . . . ?
C7 C6 C8 N2 9.7(7) . . . . ?
C5 C6 C8 N2 -174.7(5) . . . . ?
N2 C9 C10 N1 -37.7(6) . . . . ?
N1 C11 C12 C13 -177.1(5) . . . . ?
N1 C11 C12 C17 1.9(8) . . . . ?
C11 C12 C13 C14 -179.1(5) . . . . ?
C17 C12 C13 C14 1.9(7) . . . . ?
C12 C13 C14 C15 -2.2(8) . . . . ?
C13 C14 C15 C16 1.7(7) . . . . ?
C14 C15 C16 O4 179.7(4) . . . . ?
C14 C15 C16 C17 -0.9(7) . . . . ?
C11 C12 C17 O3 1.4(7) . . . . ?
C13 C12 C17 O3 -179.6(4) . . . . ?
C11 C12 C17 C16 -180.0(4) . . . . ?
C13 C12 C17 C16 -1.0(6) . . . . ?
C15 C16 C17 O3 179.3(4) . . . . ?
O4 C16 C17 O3 -1.2(5) . . . . ?
C15 C16 C17 C12 0.6(6) . . . . ?
O4 C16 C17 C12 -180.0(4) . . . . ?
C23 C19 C20 C52 6.9(8) . . . . ?
C52 C21 C22 C23 -3.0(6) . . . . ?
C52 C21 C22 C24 177.6(4) . . . . ?
C21 C22 C23 O8 179.5(4) . . . . ?
C24 C22 C23 O8 -1.1(7) . . . . ?
C21 C22 C23 C19 1.0(6) . . . . ?
C24 C22 C23 C19 -179.7(4) . . . . ?
C20 C19 C23 O8 178.5(4) . . . . ?
C20 C19 C23 C22 -2.9(7) . . . . ?
C23 C22 C24 N3 0.5(7) . . . . ?
C21 C22 C24 N3 179.8(4) . . . . ?
N3 C25 C26 N4 45.2(5) . . . . ?
N4 C27 C28 C29 167.8(4) . . . . ?
N4 C27 C28 C33 -8.6(7) . . . . ?
C33 C28 C29 C30 4.2(7) . . . . ?
C27 C28 C29 C30 -172.3(4) . . . . ?
C28 C29 C30 C31 -1.7(8) . . . . ?
C29 C30 C31 C32 -2.1(8) . . . . ?
C30 C31 C32 C33 3.6(8) . . . . ?
C31 C32 C33 O7 -179.8(4) . . . . ?
C31 C32 C33 C28 -1.1(7) . . . . ?
C29 C28 C33 O7 176.0(4) . . . . ?
C27 C28 C33 O7 -7.7(7) . . . . ?
C29 C28 C33 C32 -2.6(6) . . . . ?
C27 C28 C33 C32 173.7(4) . . . . ?
C40 C35 C36 O12 176.6(4) . . . . ?
O9 C35 C36 O12 -1.5(5) . . . . ?
C40 C35 C36 C37 -4.4(6) . . . . ?
O9 C35 C36 C37 177.5(3) . . . . ?
O12 C36 C37 C38 -178.9(4) . . . . ?
C35 C36 C37 C38 2.2(6) . . . . ?
O12 C36 C37 C41 -4.5(6) . . . . ?
C35 C36 C37 C41 176.6(3) . . . . ?
C36 C37 C38 C39 1.4(7) . . . . ?
C41 C37 C38 C39 -173.1(4) . . . . ?
C37 C38 C39 C40 -3.1(7) . . . . ?
C38 C39 C40 C35 1.1(7) . . . . ?
O9 C35 C40 C39 -179.2(4) . . . . ?
C36 C35 C40 C39 2.8(7) . . . . ?
C38 C37 C41 N6 178.0(4) . . . . ?
C36 C37 C41 N6 3.4(6) . . . . ?
N6 C42 C43 N5 -42.3(5) . . . . ?
N5 C44 C45 C46 -169.6(4) . . . . ?
N5 C44 C45 C50 11.2(7) . . . . ?
C44 C45 C46 C47 179.9(4) . . . . ?
C50 C45 C46 C47 -0.9(7) . . . . ?
C45 C46 C47 C48 0.1(8) . . . . ?
C46 C47 C48 C49 0.7(7) . . . . ?
C47 C48 C49 O10 179.2(4) . . . . ?
C47 C48 C49 C50 -0.8(6) . . . . ?
C44 C45 C50 O11 0.0(6) . . . . ?
C46 C45 C50 O11 -179.3(4) . . . . ?
C44 C45 C50 C49 180.0(4) . . . . ?
C46 C45 C50 C49 0.7(6) . . . . ?
O10 C49 C50 O11 0.1(5) . . . . ?
C48 C49 C50 O11 -179.9(4) . . . . ?
O10 C49 C50 C45 -179.9(3) . . . . ?
C48 C49 C50 C45 0.1(6) . . . . ?
C19 C20 C52 C21 -8.8(8) . . . . ?
C22 C21 C52 C20 6.9(7) . . . . ?
C12 C11 N1 C10 -176.7(5) . . . . ?
C12 C11 N1 Mn2 -5.9(7) . . . . ?
C9 C10 N1 C11 -158.4(5) . . . . ?
C9 C10 N1 Mn2 29.6(5) . . . . ?
O2 Mn2 N1 C11 125.9(9) . . . . ?
O3 Mn2 N1 C11 5.4(4) . . . . ?
N2 Mn2 N1 C11 178.3(4) . . . . ?
O6 Mn2 N1 C11 -92.1(4) . . . . ?
O5 Mn2 N1 C11 92.7(4) . . . . ?
O2 Mn2 N1 C10 -61.8(10) . . . . ?
O3 Mn2 N1 C10 177.6(3) . . . . ?
N2 Mn2 N1 C10 -9.4(3) . . . . ?
O6 Mn2 N1 C10 80.2(3) . . . . ?
O5 Mn2 N1 C10 -95.1(3) . . . . ?
C6 C8 N2 C9 -175.1(5) . . . . ?
C6 C8 N2 Mn2 6.1(7) . . . . ?
C10 C9 N2 C8 -149.6(4) . . . . ?
C10 C9 N2 Mn2 29.3(5) . . . . ?
O2 Mn2 N2 C8 -19.9(4) . . . . ?
O3 Mn2 N2 C8 -133.8(10) . . . . ?
N1 Mn2 N2 C8 167.4(4) . . . . ?
O6 Mn2 N2 C8 77.3(4) . . . . ?
O5 Mn2 N2 C8 -106.0(4) . . . . ?
O2 Mn2 N2 C9 161.4(4) . . . . ?
O3 Mn2 N2 C9 47.5(12) . . . . ?
N1 Mn2 N2 C9 -11.3(4) . . . . ?
O6 Mn2 N2 C9 -101.5(4) . . . . ?
O5 Mn2 N2 C9 75.3(4) . . . . ?
C22 C24 N3 C25 170.3(4) . . . . ?
C22 C24 N3 Cr1 0.9(6) . . . . ?
C26 C25 N3 C24 155.4(4) . . . . ?
C26 C25 N3 Cr1 -33.5(5) . . . . ?
O8 Cr1 N3 C24 -1.1(4) . . . . ?
O7 Cr1 N3 C24 163.3(10) . . . . ?
O6 Cr1 N3 C24 -91.9(4) . . . . ?
O19 Cr1 N3 C24 89.1(4) . . . . ?
N4 Cr1 N3 C24 -179.6(4) . . . . ?
O8 Cr1 N3 C25 -171.2(3) . . . . ?
O7 Cr1 N3 C25 -6.8(14) . . . . ?
O6 Cr1 N3 C25 98.0(3) . . . . ?
O19 Cr1 N3 C25 -81.0(3) . . . . ?
N4 Cr1 N3 C25 10.3(3) . . . . ?
C28 C27 N4 C26 178.2(4) . . . . ?
C28 C27 N4 Cr1 6.2(6) . . . . ?
C25 C26 N4 C27 149.7(4) . . . . ?
C25 C26 N4 Cr1 -37.2(4) . . . . ?
O8 Cr1 N4 C27 174.9(10) . . . . ?
O7 Cr1 N4 C27 6.0(4) . . . . ?
O6 Cr1 N4 C27 94.7(4) . . . . ?
O19 Cr1 N4 C27 -83.2(4) . . . . ?
N3 Cr1 N4 C27 -172.0(4) . . . . ?
O8 Cr1 N4 C26 2.3(13) . . . . ?
O7 Cr1 N4 C26 -166.6(3) . . . . ?
O6 Cr1 N4 C26 -77.8(3) . . . . ?
O19 Cr1 N4 C26 104.2(3) . . . . ?
N3 Cr1 N4 C26 15.5(3) . . . . ?
C45 C44 N5 C43 -179.1(4) . . . . ?
C45 C44 N5 Mn1 2.9(6) . . . . ?
C42 C43 N5 C44 -148.1(4) . . . . ?
C42 C43 N5 Mn1 30.1(4) . . . . ?
O12 Mn1 N5 C44 -134.4(7) . . . . ?
O11 Mn1 N5 C44 -18.9(3) . . . . ?
N6 Mn1 N5 C44 169.2(4) . . . . ?
O19 Mn1 N5 C44 75.9(3) . . . . ?
O18 Mn1 N5 C44 -105.9(3) . . . . ?
O12 Mn1 N5 C43 47.4(9) . . . . ?
O11 Mn1 N5 C43 162.9(3) . . . . ?
N6 Mn1 N5 C43 -9.0(3) . . . . ?
O19 Mn1 N5 C43 -102.3(3) . . . . ?
O18 Mn1 N5 C43 75.9(3) . . . . ?
C37 C41 N6 C42 -176.1(4) . . . . ?
C37 C41 N6 Mn1 4.5(6) . . . . ?
C43 C42 N6 C41 -142.6(4) . . . . ?
C43 C42 N6 Mn1 36.8(4) . . . . ?
O12 Mn1 N6 C41 -8.5(4) . . . . ?
O11 Mn1 N6 C41 108.7(7) . . . . ?
N5 Mn1 N6 C41 163.5(4) . . . . ?
O19 Mn1 N6 C41 -109.1(3) . . . . ?
O18 Mn1 N6 C41 79.8(3) . . . . ?
O12 Mn1 N6 C42 172.1(3) . . . . ?
O11 Mn1 N6 C42 -70.8(8) . . . . ?
N5 Mn1 N6 C42 -15.9(3) . . . . ?
O19 Mn1 N6 C42 71.4(3) . . . . ?
O18 Mn1 N6 C42 -99.6(3) . . . . ?
C3 C2 O1 C1 3.5(6) . . . . ?
C7 C2 O1 C1 -174.0(4) . . . . ?
C6 C7 O2 Mn2 -19.7(6) . . . . ?
C2 C7 O2 Mn2 166.5(3) . . . . ?
O3 Mn2 O2 C7 -161.6(3) . . . . ?
N2 Mn2 O2 C7 26.0(3) . . . . ?
N1 Mn2 O2 C7 78.0(10) . . . . ?
O6 Mn2 O2 C7 -63.7(3) . . . . ?
O5 Mn2 O2 C7 111.2(3) . . . . ?
C12 C17 O3 Mn2 0.1(6) . . . . ?
C16 C17 O3 Mn2 -178.5(3) . . . . ?
O2 Mn2 O3 C17 -174.8(3) . . . . ?
N2 Mn2 O3 C17 -61.1(12) . . . . ?
N1 Mn2 O3 C17 -2.7(3) . . . . ?
O6 Mn2 O3 C17 87.6(3) . . . . ?
O5 Mn2 O3 C17 -88.8(3) . . . . ?
C15 C16 O4 C18 -3.9(6) . . . . ?
C17 C16 O4 C18 176.6(4) . . . . ?
O8 Cr1 O6 Mn2 -110.4(3) . . . . ?
O7 Cr1 O6 Mn2 153.6(4) . . . . ?
O19 Cr1 O6 Mn2 133(3) . . . . ?
N4 Cr1 O6 Mn2 62.9(4) . . . . ?
N3 Cr1 O6 Mn2 -19.6(4) . . . . ?
O2 Mn2 O6 Cr1 -69.0(4) . . . . ?
O3 Mn2 O6 Cr1 25.0(4) . . . . ?
N2 Mn2 O6 Cr1 -159.3(4) . . . . ?
N1 Mn2 O6 Cr1 116.7(4) . . . . ?
O5 Mn2 O6 Cr1 168.3(10) . . . . ?
C32 C33 O7 Cr1 -157.1(3) . . . . ?
C28 C33 O7 Cr1 24.4(6) . . . . ?
O8 Cr1 O7 C33 160.6(3) . . . . ?
O6 Cr1 O7 C33 -108.8(3) . . . . ?
O19 Cr1 O7 C33 70.4(3) . . . . ?
N4 Cr1 O7 C33 -20.7(3) . . . . ?
N3 Cr1 O7 C33 -3.8(14) . . . . ?
C22 C23 O8 Cr1 0.4(6) . . . . ?
C19 C23 O8 Cr1 179.1(3) . . . . ?
O7 Cr1 O8 C23 -177.6(3) . . . . ?
O6 Cr1 O8 C23 93.5(3) . . . . ?
O19 Cr1 O8 C23 -88.4(3) . . . . ?
N4 Cr1 O8 C23 13.5(13) . . . . ?
N3 Cr1 O8 C23 0.5(3) . . . . ?
C40 C35 O9 C34 -5.5(6) . . . . ?
C36 C35 O9 C34 172.6(4) . . . . ?
C48 C49 O10 C51 -2.8(6) . . . . ?
C50 C49 O10 C51 177.2(4) . . . . ?
C45 C50 O11 Mn1 -24.6(5) . . . . ?
C49 C50 O11 Mn1 155.4(3) . . . . ?
O12 Mn1 O11 C50 -159.7(3) . . . . ?
N5 Mn1 O11 C50 28.9(3) . . . . ?
N6 Mn1 O11 C50 83.2(8) . . . . ?
O19 Mn1 O11 C50 -58.9(3) . . . . ?
O18 Mn1 O11 C50 111.9(3) . . . . ?
C37 C36 O12 Mn1 -2.8(5) . . . . ?
C35 C36 O12 Mn1 176.1(3) . . . . ?
O11 Mn1 O12 C36 -163.6(3) . . . . ?
N5 Mn1 O12 C36 -48.2(9) . . . . ?
N6 Mn1 O12 C36 7.7(3) . . . . ?
O19 Mn1 O12 C36 101.1(3) . . . . ?
O18 Mn1 O12 C36 -76.4(3) . . . . ?
O8 Cr1 O19 Mn1 154.7(3) . . . . ?
O7 Cr1 O19 Mn1 -109.3(3) . . . . ?
O6 Cr1 O19 Mn1 -89(3) . . . . ?
N4 Cr1 O19 Mn1 -18.6(3) . . . . ?
N3 Cr1 O19 Mn1 63.9(3) . . . . ?
O12 Mn1 O19 Cr1 7.4(3) . . . . ?
O11 Mn1 O19 Cr1 -86.0(3) . . . . ?
N5 Mn1 O19 Cr1 -177.4(3) . . . . ?
N6 Mn1 O19 Cr1 100.0(3) . . . . ?
O18 Mn1 O19 Cr1 171.8(5) . . . . ?
